data_8104601
loop_
_publ_author_name
'Deng, Zu-Shuai'
'Luo, Peng'
'Pan, Wei-Gao'

_publ_section_title
;
 Crystal structure of 2-chloro-3-(isopentylamino)naphthalene-1,4-dione, C
 15 H 16 ClNO 2
;
_journal_issue 6
_journal_name_full 'Zeitschrift f\"ur Kristallographie - New Crystal Structures'
_journal_page_first 1337
_journal_page_last 1339
_journal_paper_doi 10.1515/ncrs-2021-0333
_journal_volume 236
_journal_year 2021
_chemical_formula_sum 'C15 H16 Cl N O2'
_chemical_formula_weight 277.74
_space_group_crystal_system triclinic
_space_group_IT_number 2
_space_group_name_Hall '-P 1'
_space_group_name_H-M_alt 'P -1'
_atom_sites_solution_hydrogens mixed
_cell_angle_alpha 108.804(6)
_cell_angle_beta 93.672(5)
_cell_angle_gamma 94.373(6)
_cell_formula_units_Z 2
_cell_length_a 7.4339(12)
_cell_length_b 8.2564(14)
_cell_length_c 12.184(2)
_cell_measurement_reflns_used 5640
_cell_measurement_temperature 273(2)
_cell_measurement_theta_max 26.86
_cell_measurement_theta_min 3.14
_cell_volume 702.7(2)
_computing_cell_refinement 'Bruker SAINT[1]'
_computing_data_collection 'Bruker APEX3[1]'
_computing_data_reduction 'Bruker SAINT[1]'
_computing_molecular_graphics 'SHELXS-97 (Sheldrick, 2008)[2]'
_computing_publication_material 'SHELXL-2014/7 (Sheldrick, 2014)[3]'
_computing_structure_refinement 'SHELXL-2014/7 (Sheldrick, 2014)'
_computing_structure_solution 'SHELXS-97 (Sheldrick, 2008)[2]'
_diffrn_ambient_temperature 273(2)
_diffrn_measured_fraction_theta_full 0.998
_diffrn_measured_fraction_theta_max 0.993
_diffrn_measurement_device_type 'CCD area detector'
_diffrn_measurement_method 'phi and omega scans'
_diffrn_radiation_type MoK\a
_diffrn_radiation_wavelength 0.71073
_diffrn_reflns_av_R_equivalents 0.0571
_diffrn_reflns_av_unetI/netI 0.0496
_diffrn_reflns_Laue_measured_fraction_full 0.998
_diffrn_reflns_Laue_measured_fraction_max 0.993
_diffrn_reflns_limit_h_max 9
_diffrn_reflns_limit_h_min -9
_diffrn_reflns_limit_k_max 10
_diffrn_reflns_limit_k_min -10
_diffrn_reflns_limit_l_max 15
_diffrn_reflns_limit_l_min -15
_diffrn_reflns_number 14672
_diffrn_reflns_point_group_measured_fraction_full 0.998
_diffrn_reflns_point_group_measured_fraction_max 0.993
_diffrn_reflns_theta_full 25.242
_diffrn_reflns_theta_max 27.549
_diffrn_reflns_theta_min 3.138
_diffrn_source 'fine-focus sealed tube'
_exptl_absorpt_coefficient_mu 0.269
_exptl_absorpt_correction_T_max 0.9720
_exptl_absorpt_correction_T_min 0.8831
_exptl_absorpt_correction_type none
_exptl_crystal_colour red
_exptl_crystal_density_diffrn 1.313
_exptl_crystal_density_method 'not measured'
_exptl_crystal_description needle
_exptl_crystal_F_000 292
_exptl_crystal_size_max 0.474
_exptl_crystal_size_mid 0.115
_exptl_crystal_size_min 0.106
_refine_diff_density_max 0.548
_refine_diff_density_min -0.290
_refine_diff_density_rms 0.074
_refine_ls_extinction_coef .
_refine_ls_extinction_method none
_refine_ls_goodness_of_fit_ref 1.020
_refine_ls_hydrogen_treatment mixed
_refine_ls_matrix_type full
_refine_ls_number_parameters 178
_refine_ls_number_reflns 3219
_refine_ls_number_restraints 0
_refine_ls_restrained_S_all 1.020
_refine_ls_R_factor_all 0.1033
_refine_ls_R_factor_gt 0.0650
_refine_ls_shift/su_max 0.000
_refine_ls_shift/su_mean 0.000
_refine_ls_structure_factor_coef Fsqd
_refine_ls_weighting_details 'w=1/[\s^2^(Fo^2^)+(0.1212P)^2^+0.0904P] where P=(Fo^2^+2Fc^2^)/3'
_refine_ls_weighting_scheme calc
_refine_ls_wR_factor_gt 0.1719
_refine_ls_wR_factor_ref 0.1974
_reflns_Friedel_coverage 0.000
_reflns_Friedel_fraction_full .
_reflns_Friedel_fraction_max .
_reflns_number_gt 2111
_reflns_number_total 3219
_reflns_threshold_expression 'I > 2\s(I)'
_cod_data_source_file suppl_j_ncrs-2021-0333_suppl.cif
_cod_data_source_block 44
_cod_original_cell_volume 702.8(2)
_cod_database_code 8104601
_shelx_space_group_comment
;
The symmetry employed for this shelxl refinement is uniquely defined
by the following loop, which should always be used as a source of
symmetry information in preference to the above space-group names.
They are only intended as comments.
;
_shelx_estimated_absorpt_t_min 0.883
_shelx_estimated_absorpt_t_max 0.972

loop_
_space_group_symop_operation_xyz
'x, y, z'
'-x, -y, -z'

loop_
_atom_site_label
_atom_site_type_symbol
_atom_site_fract_x
_atom_site_fract_y
_atom_site_fract_z
_atom_site_U_iso_or_equiv
_atom_site_adp_type
_atom_site_occupancy
_atom_site_site_symmetry_order
_atom_site_calc_flag
_atom_site_refinement_flags_posn
_atom_site_refinement_flags_adp
_atom_site_refinement_flags_occupancy
_atom_site_disorder_assembly
_atom_site_disorder_group
C1 C 0.2951(3) 0.2482(3) 0.9100(2) 0.0498(6) Uani 1 1 d . . . . .
C2 C 0.4437(3) 0.3022(3) 0.85496(19) 0.0438(6) Uani 1 1 d . . . . .
C3 C 0.6218(3) 0.3226(3) 0.89986(18) 0.0407(5) Uani 1 1 d . . . . .
C4 C 0.6629(3) 0.2939(3) 1.0150(2) 0.0452(6) Uani 1 1 d . . . . .
C5 C 0.5144(3) 0.2296(3) 1.0696(2) 0.0458(6) Uani 1 1 d . . . . .
C6 C 0.5497(4) 0.1871(3) 1.1697(2) 0.0588(7) Uani 1 1 d . . . . .
H6 H 0.6681 0.2009 1.2034 0.071 Uiso 1 1 calc R U . . .
C7 C 0.4107(5) 0.1247(4) 1.2195(2) 0.0668(8) Uani 1 1 d . . . . .
H7 H 0.4355 0.0952 1.2860 0.080 Uiso 1 1 calc R U . . .
C8 C 0.2352(4) 0.1062(3) 1.1705(3) 0.0663(8) Uani 1 1 d . . . . .
H8 H 0.1415 0.0636 1.2038 0.080 Uiso 1 1 calc R U . . .
C9 C 0.1975(4) 0.1506(3) 1.0722(2) 0.0570(7) Uani 1 1 d . . . . .
H9 H 0.0781 0.1406 1.0409 0.068 Uiso 1 1 calc R U . . .
C10 C 0.3365(3) 0.2101(3) 1.0195(2) 0.0450(6) Uani 1 1 d . . . . .
C11 C 0.8048(3) 0.4157(3) 0.7568(2) 0.0500(6) Uani 1 1 d . . . . .
H11A H 0.9129 0.4966 0.7747 0.060 Uiso 1 1 calc R U . . .
H11B H 0.7037 0.4747 0.7403 0.060 Uiso 1 1 calc R U . . .
C12 C 0.8273(4) 0.2676(3) 0.6491(2) 0.0546(6) Uani 1 1 d . . . . .
H12A H 0.7180 0.1881 0.6293 0.066 Uiso 1 1 calc R U . . .
H12B H 0.9267 0.2067 0.6656 0.066 Uiso 1 1 calc R U . . .
C13 C 0.8649(4) 0.3257(4) 0.5453(2) 0.0663(8) Uani 1 1 d . . . . .
H13 H 0.9667 0.4161 0.5710 0.080 Uiso 1 1 calc R U . . .
C14 C 0.7050(6) 0.4038(5) 0.5061(3) 0.0935(11) Uani 1 1 d . . . . .
H14A H 0.5996 0.3217 0.4868 0.140 Uiso 1 1 calc R U . . .
H14B H 0.7317 0.4344 0.4388 0.140 Uiso 1 1 calc R U . . .
H14C H 0.6825 0.5048 0.5677 0.140 Uiso 1 1 calc R U . . .
C15 C 0.9208(7) 0.1841(6) 0.4459(3) 0.1187(17) Uani 1 1 d . . . . .
H15A H 0.9412 0.2256 0.3823 0.178 Uiso 1 1 calc R U . . .
H15B H 0.8267 0.0901 0.4215 0.178 Uiso 1 1 calc R U . . .
H15C H 1.0304 0.1455 0.4702 0.178 Uiso 1 1 calc R U . . .
Cl1 Cl 0.37878(9) 0.32735(10) 0.72237(5) 0.0664(3) Uani 1 1 d . . . . .
N1 N 0.7733(3) 0.3660(3) 0.85855(18) 0.0520(6) Uani 1 1 d . . . . .
O1 O 0.1372(2) 0.2296(3) 0.86772(18) 0.0747(6) Uani 1 1 d . . . . .
O2 O 0.8179(2) 0.3235(3) 1.05979(15) 0.0646(5) Uani 1 1 d . . . . .
H16 H 0.860(4) 0.359(4) 0.899(3) 0.061(8) Uiso 1 1 d . . . . .

loop_
_atom_site_aniso_label
_atom_site_aniso_U_11
_atom_site_aniso_U_22
_atom_site_aniso_U_33
_atom_site_aniso_U_23
_atom_site_aniso_U_13
_atom_site_aniso_U_12
C1 0.0385(13) 0.0544(14) 0.0518(14) 0.0105(11) 0.0003(10) 0.0097(10)
C2 0.0374(12) 0.0505(13) 0.0396(12) 0.0095(10) -0.0040(9) 0.0098(10)
C3 0.0331(11) 0.0440(12) 0.0389(11) 0.0052(10) -0.0003(9) 0.0083(9)
C4 0.0376(12) 0.0504(13) 0.0404(12) 0.0044(10) -0.0015(9) 0.0119(10)
C5 0.0479(14) 0.0440(13) 0.0408(12) 0.0066(10) 0.0020(10) 0.0109(10)
C6 0.0650(17) 0.0611(16) 0.0465(14) 0.0128(12) -0.0015(12) 0.0098(13)
C7 0.090(2) 0.0599(17) 0.0534(16) 0.0208(13) 0.0134(15) 0.0115(15)
C8 0.076(2) 0.0550(16) 0.0677(18) 0.0173(14) 0.0219(15) 0.0038(14)
C9 0.0498(15) 0.0494(14) 0.0662(17) 0.0106(13) 0.0101(12) 0.0038(11)
C10 0.0420(13) 0.0378(12) 0.0490(13) 0.0050(10) 0.0043(10) 0.0069(9)
C11 0.0419(13) 0.0575(15) 0.0473(13) 0.0139(11) 0.0028(10) 0.0009(11)
C12 0.0564(15) 0.0589(15) 0.0490(14) 0.0166(12) 0.0042(11) 0.0144(12)
C13 0.0736(19) 0.0798(19) 0.0533(16) 0.0277(15) 0.0122(14) 0.0238(15)
C14 0.106(3) 0.122(3) 0.069(2) 0.049(2) 0.0037(19) 0.041(2)
C15 0.175(5) 0.138(3) 0.063(2) 0.039(2) 0.050(3) 0.081(3)
Cl1 0.0469(4) 0.1026(6) 0.0514(4) 0.0298(4) -0.0081(3) 0.0090(3)
N1 0.0324(11) 0.0769(15) 0.0438(11) 0.0170(10) -0.0019(9) 0.0062(10)
O1 0.0325(10) 0.1175(17) 0.0770(13) 0.0383(12) -0.0065(9) 0.0060(10)
O2 0.0369(9) 0.1030(15) 0.0505(10) 0.0209(10) -0.0053(7) 0.0129(9)

loop_
_atom_type_symbol
_atom_type_description
_atom_type_scat_dispersion_real
_atom_type_scat_dispersion_imag
_atom_type_scat_source
C C 0.0033 0.0016 'International Tables Vol C Tables 4.2.6.8 and 6.1.1.4'
H H 0.0000 0.0000 'International Tables Vol C Tables 4.2.6.8 and 6.1.1.4'
N N 0.0061 0.0033 'International Tables Vol C Tables 4.2.6.8 and 6.1.1.4'
O O 0.0106 0.0060 'International Tables Vol C Tables 4.2.6.8 and 6.1.1.4'
Cl Cl 0.1484 0.1585 'International Tables Vol C Tables 4.2.6.8 and 6.1.1.4'

loop_
_geom_angle_atom_site_label_1
_geom_angle_atom_site_label_2
_geom_angle_atom_site_label_3
_geom_angle
_geom_angle_site_symmetry_1
_geom_angle_site_symmetry_3
O1 C1 C2 122.0(2) . .
O1 C1 C10 119.6(2) . .
C2 C1 C10 118.4(2) . .
C3 C2 C1 123.2(2) . .
C3 C2 Cl1 122.86(19) . .
C1 C2 Cl1 113.80(17) . .
N1 C3 C2 130.6(2) . .
N1 C3 C4 111.09(19) . .
C2 C3 C4 118.3(2) . .
O2 C4 C5 121.7(2) . .
O2 C4 C3 119.1(2) . .
C5 C4 C3 119.27(19) . .
C6 C5 C10 119.7(2) . .
C6 C5 C4 120.8(2) . .
C10 C5 C4 119.5(2) . .
C7 C6 C5 120.6(3) . .
C7 C6 H6 119.7 . .
C5 C6 H6 119.7 . .
C8 C7 C6 119.7(3) . .
C8 C7 H7 120.1 . .
C6 C7 H7 120.1 . .
C7 C8 C9 120.4(3) . .
C7 C8 H8 119.8 . .
C9 C8 H8 119.8 . .
C8 C9 C10 120.5(3) . .
C8 C9 H9 119.7 . .
C10 C9 H9 119.7 . .
C9 C10 C5 119.0(2) . .
C9 C10 C1 120.0(2) . .
C5 C10 C1 121.0(2) . .
N1 C11 C12 114.2(2) . .
N1 C11 H11A 108.7 . .
C12 C11 H11A 108.7 . .
N1 C11 H11B 108.7 . .
C12 C11 H11B 108.7 . .
H11A C11 H11B 107.6 . .
C11 C12 C13 112.5(2) . .
C11 C12 H12A 109.1 . .
C13 C12 H12A 109.1 . .
C11 C12 H12B 109.1 . .
C13 C12 H12B 109.1 . .
H12A C12 H12B 107.8 . .
C15 C13 C14 110.8(3) . .
C15 C13 C12 112.2(3) . .
C14 C13 C12 111.9(3) . .
C15 C13 H13 107.2 . .
C14 C13 H13 107.2 . .
C12 C13 H13 107.2 . .
C13 C14 H14A 109.5 . .
C13 C14 H14B 109.5 . .
H14A C14 H14B 109.5 . .
C13 C14 H14C 109.5 . .
H14A C14 H14C 109.5 . .
H14B C14 H14C 109.5 . .
C13 C15 H15A 109.5 . .
C13 C15 H15B 109.5 . .
H15A C15 H15B 109.5 . .
C13 C15 H15C 109.5 . .
H15A C15 H15C 109.5 . .
H15B C15 H15C 109.5 . .
C3 N1 C11 132.1(2) . .
C3 N1 H16 110(2) . .
C11 N1 H16 118(2) . .

loop_
_geom_bond_atom_site_label_1
_geom_bond_atom_site_label_2
_geom_bond_distance
_geom_bond_site_symmetry_2
C1 O1 1.229(3) .
C1 C2 1.443(4) .
C1 C10 1.486(3) .
C2 C3 1.376(3) .
C2 Cl1 1.737(2) .
C3 N1 1.333(3) .
C3 C4 1.513(3) .
C4 O2 1.215(3) .
C4 C5 1.476(3) .
C5 C6 1.388(4) .
C5 C10 1.396(3) .
C6 C7 1.379(4) .
C6 H6 0.9300 .
C7 C8 1.376(4) .
C7 H7 0.9300 .
C8 C9 1.379(4) .
C8 H8 0.9300 .
C9 C10 1.390(4) .
C9 H9 0.9300 .
C11 N1 1.453(3) .
C11 C12 1.507(4) .
C11 H11A 0.9700 .
C11 H11B 0.9700 .
C12 C13 1.525(4) .
C12 H12A 0.9700 .
C12 H12B 0.9700 .
C13 C15 1.494(5) .
C13 C14 1.517(4) .
C13 H13 0.9800 .
C14 H14A 0.9600 .
C14 H14B 0.9600 .
C14 H14C 0.9600 .
C15 H15A 0.9600 .
C15 H15B 0.9600 .
C15 H15C 0.9600 .
N1 H16 0.80(3) .

loop_
_geom_hbond_atom_site_label_D
_geom_hbond_atom_site_label_H
_geom_hbond_atom_site_label_A
_geom_hbond_distance_DH
_geom_hbond_distance_HA
_geom_hbond_distance_DA
_geom_hbond_angle_DHA
_geom_hbond_site_symmetry_A
C11 H11B Cl1 0.97 2.58 3.165(3) 118.6 .
C12 H12A Cl1 0.97 2.99 3.536(3) 117.0 .
N1 H16 O2 0.80(3) 2.11(3) 2.591(3) 118(3) .

loop_
_geom_torsion_atom_site_label_1
_geom_torsion_atom_site_label_2
_geom_torsion_atom_site_label_3
_geom_torsion_atom_site_label_4
_geom_torsion
_geom_torsion_site_symmetry_1
_geom_torsion_site_symmetry_2
_geom_torsion_site_symmetry_3
_geom_torsion_site_symmetry_4
O1 C1 C2 C3 -179.5(2) . . . .
C10 C1 C2 C3 -1.0(3) . . . .
O1 C1 C2 Cl1 -2.9(3) . . . .
C10 C1 C2 Cl1 175.53(16) . . . .
C1 C2 C3 N1 177.7(2) . . . .
Cl1 C2 C3 N1 1.5(4) . . . .
C1 C2 C3 C4 -2.5(3) . . . .
Cl1 C2 C3 C4 -178.75(15) . . . .
N1 C3 C4 O2 5.1(3) . . . .
C2 C3 C4 O2 -174.8(2) . . . .
N1 C3 C4 C5 -174.5(2) . . . .
C2 C3 C4 C5 5.7(3) . . . .
O2 C4 C5 C6 -5.4(4) . . . .
C3 C4 C5 C6 174.2(2) . . . .
O2 C4 C5 C10 175.1(2) . . . .
C3 C4 C5 C10 -5.4(3) . . . .
C10 C5 C6 C7 0.5(4) . . . .
C4 C5 C6 C7 -179.1(2) . . . .
C5 C6 C7 C8 -0.8(4) . . . .
C6 C7 C8 C9 -0.3(4) . . . .
C7 C8 C9 C10 1.7(4) . . . .
C8 C9 C10 C5 -2.0(4) . . . .
C8 C9 C10 C1 176.6(2) . . . .
C6 C5 C10 C9 0.9(3) . . . .
C4 C5 C10 C9 -179.5(2) . . . .
C6 C5 C10 C1 -177.7(2) . . . .
C4 C5 C10 C1 1.8(3) . . . .
O1 C1 C10 C9 1.3(4) . . . .
C2 C1 C10 C9 -177.2(2) . . . .
O1 C1 C10 C5 179.9(2) . . . .
C2 C1 C10 C5 1.4(3) . . . .
N1 C11 C12 C13 -178.5(2) . . . .
C11 C12 C13 C15 169.4(3) . . . .
C11 C12 C13 C14 -65.4(4) . . . .
C2 C3 N1 C11 4.0(4) . . . .
C4 C3 N1 C11 -175.8(2) . . . .
C12 C11 N1 C3 -90.5(3) . . . .
